data_2000894
loop_
_publ_author_name
'Jones, P. G.'
'Kirby, A. J.'
'Parker, J. K.'

_publ_section_title
;
 Bond length and reactivity. The effect of \b-fluorine. Structures of
 the 9-(9-phenylxanthenyl) ether, and the 4-phenylbenzoate, diphenyl
 phosphate and methanesulfonate esters of
 <i>cis</i>,<i>trans</i>-4-<i>tert</i>-butyl-2-fluorocyclohexanol
;
_journal_issue 5
_journal_name_full 'Acta Crystallographica Section C'
_journal_page_first 859
_journal_page_last 864
_journal_paper_doi 10.1107/S0108270191012258
_journal_volume 48
_journal_year 1992
_chemical_formula_sum 'C29 H31 F O2'
_chemical_formula_weight 430.54
_space_group_IT_number 2
_space_group_name_Hall '-P 1'
_space_group_name_H-M_alt 'P -1'
_symmetry_cell_setting triclinic
_symmetry_space_group_name_Hall '-P 1'
_symmetry_space_group_name_H-M 'P -1'
_cell_angle_alpha 85.17(4)
_cell_angle_beta 81.80(2)
_cell_angle_gamma 61.62(3)
_cell_formula_units_Z 2
_cell_length_a 9.368(4)
_cell_length_b 9.462(4)
_cell_length_c 15.546(7)
_cell_volume 1199.8(10)
_diffrn_radiation_type Mo
_diffrn_radiation_wavelength 0.71069
_exptl_absorpt_coefficient_mu 0.07
_exptl_crystal_density_diffrn 1.192
_exptl_crystal_F_000 460
_cod_data_source_file ha0060.cif
_cod_data_source_block ha0060a
_cod_original_cell_volume 1200
_cod_original_formula_sum 'C29 H31 F1 O2'
_cod_database_code 2000894

loop_
_space_group_symop_id
_space_group_symop_operation_xyz
1 x,y,z
2 -x,-y,-z

loop_
_atom_site_label
_atom_site_fract_x
_atom_site_fract_y
_atom_site_fract_z
_atom_site_U_iso_or_equiv
C(1) .4928(2) .1760(2) .67840(10) .0470(10)
O(1) .56060(10) .19400(10) .75260(10) .0570(10)
O(2) .6786(2) -.09910(10) .56260(10) .0630(10)
C(11) .7107(3) .0631(2) .7750(2) .0720(10)
C(12) .6894(3) .0473(3) .8720(2) .0870(10)
C(13) .6838(3) .1882(3) .91670(10) .0720(10)
C(14) .8328(2) .2118(2) .88700(10) .0590(10)
C(15) .8476(3) .2309(3) .78850(10) .0670(10)
C(16) .8546(3) .0932(3) .7435(2) .0820(10)
C(17) .8398(3) .3451(3) .93430(10) .0650(10)
C(18) .8091(3) .3273(3) 1.0327(2) .097(2)
C(19) 1.0131(3) .3261(3) .9140(2) .092(2)
C(20) .7189(3) .5123(3) .9064(2) .103(2)
F(1) .8250(4) -.0990(3) .8928(2) .137(2)
F(1') .9903(4) -.0455(5) .7624(3) .115(2)
C(21) .4807(2) .0208(2) .68740(10) .0480(10)
C(22) .5716(2) -.1045(2) .63100(10) .0490(10)
C(23) .5636(3) -.2478(2) .6415(2) .0660(10)
C(24) .4625(3) -.2651(3) .7085(2) .0760(10)
C(25) .3693(3) -.1429(3) .7658(2) .0800(10)
C(26) .3781(3) -.0005(2) .75470(10) .0680(10)
C(31) .5995(2) .1759(2) .59560(10) .0480(10)
C(32) .6882(2) .0419(2) .54500(10) .0490(10)
C(33) .7952(2) .0389(3) .47290(10) .0650(10)
C(34) .8131(3) .1732(3) .4500(2) .0710(10)
C(35) .7239(3) .3104(3) .4980(2) .0750(10)
C(36) .6188(3) .3112(2) .5694(2) .0680(10)
C(41) .3233(2) .3209(2) .68060(10) .0460(10)
C(42) .2673(2) .4441(2) .73890(10) .0540(10)
C(43) .1121(3) .5722(2) .7381(2) .0670(10)
C(44) .0109(3) .5794(2) .6813(2) .0690(10)
C(45) .0645(2) .4574(3) .6226(2) .0680(10)
C(46) .2205(2) .3301(2) .62190(10) .0580(10)
H(11) .7261 -.0331 .7498 ?
H(12) .5909 .0398 .8901 ?
H(12') .7803 -.0499 .8893 ?
H(13A) .6762 .1707 .9786 ?
H(13B) .5887 .2855 .9039 ?
H(14) .9258 .1124 .8997 ?
H(15A) .9437 .2421 .7688 ?
H(15B) .7544 .3281 .7735 ?
H(16) .8601 .1113 .6817 ?
H(16') .9523 -.0015 .7560 ?
H(18A) .7011 .3390 1.0480 ?
H(18B) .8879 .2227 1.0508 ?
H(18C) .8189 .4079 1.0612 ?
H(19A) 1.0900 .2206 .9321 ?
H(19B) 1.0366 .3401 .8527 ?
H(19C) 1.0215 .4052 .9448 ?
H(20A) .6103 .5243 .9189 ?
H(20B) .7270 .5915 .9371 ?
H(20C) .7421 .5264 .8450 ?
H(23) .6284 -.3332 .6013 ?
H(24) .4562 -.3638 .7158 ?
H(25) .2982 -.1566 .8128 ?
H(26) .3131 .0852 .7947 ?
H(33) .8558 -.0570 .4395 ?
H(34) .8875 .1718 .4003 ?
H(35) .7361 .4047 .4819 ?
H(36) .5556 .4075 .6023 ?
H(42) .3371 .4402 .7796 ?
H(43) .0746 .6574 .7786 ?
H(44) -.0970 .6685 .6819 ?
H(45) -.0061 .4607 .5825 ?
H(46) .2593 .2466 .5803 ?
